data_2221761
loop_
_publ_author_name
'Razak, Ibrahim Abdul'
'Fun, Hoong-Kun'
'Ngaini, Zainab'
'Fadzillah, Siti Muhaini Haris'
'Hussain, Hasnain'

_publ_section_title
;
 (<i>E</i>)-3-[4-(Dodecyloxy)phenyl]-1-(2-hydroxyphenyl)prop-2-en-1-one
;
_journal_coeditor_code LH2802
_journal_issue 5
_journal_name_full 'Acta Crystallographica Section E'
_journal_page_first o1133
_journal_page_last o1134
_journal_paper_doi 10.1107/S1600536809014925
_journal_volume 65
_journal_year 2009
_chemical_formula_iupac 'C27 H36 O3'
_chemical_formula_moiety 'C27 H36 O3'
_chemical_formula_sum 'C27 H36 O3'
_chemical_formula_weight 408.56
_chemical_name_systematic
;
(<i>E</i>)-3-[4-(Dodecyloxy)phenyl]-1-(2-hydroxyphenyl)prop-2-en-1-one
;
_space_group_IT_number 2
_symmetry_cell_setting triclinic
_symmetry_space_group_name_Hall '-P 1'
_symmetry_space_group_name_H-M 'P -1'
_atom_sites_solution_hydrogens geom
_atom_sites_solution_primary direct
_atom_sites_solution_secondary difmap
_audit_creation_method SHELXL-97
_cell_angle_alpha 75.116(4)
_cell_angle_beta 83.876(5)
_cell_angle_gamma 84.669(5)
_cell_formula_units_Z 4
_cell_length_a 7.4953(6)
_cell_length_b 13.4714(9)
_cell_length_c 23.7874(18)
_cell_measurement_reflns_used 3668
_cell_measurement_temperature 100
_cell_measurement_theta_max 28.02
_cell_measurement_theta_min 2.67
_cell_volume 2302.7(3)
_computing_cell_refinement 'SAINT (Bruker, 2005)'
_computing_data_collection 'APEX2 (Bruker, 2005)'
_computing_data_reduction 'SAINT (Bruker, 2005)'
_computing_molecular_graphics 'SHELXTL (Sheldrick, 2008)'
_computing_publication_material 'SHELXTL (Sheldrick, 2008)'
_computing_structure_refinement 'SHELXTL (Sheldrick, 2008)'
_computing_structure_solution 'SHELXTL (Sheldrick, 2008)'
_diffrn_ambient_temperature 100
_diffrn_measured_fraction_theta_full 0.997
_diffrn_measured_fraction_theta_max 0.997
_diffrn_measurement_device_type 'Bruker APEXII'
_diffrn_measurement_method '\p and \w'
_diffrn_radiation_monochromator graphite
_diffrn_radiation_source 'sealed tube'
_diffrn_radiation_type MoK\a
_diffrn_radiation_wavelength 0.71073
_diffrn_reflns_av_R_equivalents 0.0000
_diffrn_reflns_av_sigmaI/netI 0.0947
_diffrn_reflns_limit_h_max 9
_diffrn_reflns_limit_h_min -8
_diffrn_reflns_limit_k_max 16
_diffrn_reflns_limit_k_min -16
_diffrn_reflns_limit_l_max 28
_diffrn_reflns_limit_l_min -28
_diffrn_reflns_number 8571
_diffrn_reflns_theta_full 25.53
_diffrn_reflns_theta_max 25.53
_diffrn_reflns_theta_min 0.89
_diffrn_standards_decay_% 0
_diffrn_standards_interval_count 0
_diffrn_standards_interval_time 0
_diffrn_standards_number 0
_exptl_absorpt_coefficient_mu 0.075
_exptl_absorpt_correction_T_max 0.9955
_exptl_absorpt_correction_T_min 0.9602
_exptl_absorpt_correction_type multi-scan
_exptl_absorpt_process_details '(SADABS; Bruker, 2005)'
_exptl_crystal_colour yellow
_exptl_crystal_density_diffrn 1.179
_exptl_crystal_density_method 'not measured'
_exptl_crystal_description needle
_exptl_crystal_F_000 888
_exptl_crystal_size_max 0.548
_exptl_crystal_size_mid 0.132
_exptl_crystal_size_min 0.061
_refine_diff_density_max 0.290
_refine_diff_density_min -0.300
_refine_ls_extinction_method none
_refine_ls_goodness_of_fit_ref 1.033
_refine_ls_hydrogen_treatment constr
_refine_ls_matrix_type full
_refine_ls_number_parameters 546
_refine_ls_number_reflns 8571
_refine_ls_number_restraints 0
_refine_ls_restrained_S_all 1.033
_refine_ls_R_factor_all 0.1411
_refine_ls_R_factor_gt 0.0686
_refine_ls_shift/su_max 0.000
_refine_ls_shift/su_mean 0.000
_refine_ls_structure_factor_coef Fsqd
_refine_ls_weighting_details 'calc w=1/[\s^2^(Fo^2^)+(0.0924P)^2^+0.763P] where P=(Fo^2^+2Fc^2^)/3'
_refine_ls_weighting_scheme calc
_refine_ls_wR_factor_gt 0.1559
_refine_ls_wR_factor_ref 0.2059
_reflns_number_gt 4737
_reflns_number_total 8571
_reflns_threshold_expression I>2\s(I)
_cod_data_source_file lh2802.cif
_cod_data_source_block I
_cod_depositor_comments
;
The following automatic conversions were performed:
'_symmetry_cell_setting' value 'Triclinic' changed to 'triclinic'
according to '/home/saulius/struct/CIF-dictionaries/cif_core.dic'
dictionary named 'cif_core.dic' version 2.4.1 from 2010-06-29.

Automatic conversion script
Id: cif_fix_enum 1527 2010-12-29 10:47:43Z saulius 

The following automatic conversions were performed:

'_symmetry_cell_setting' value 'Triclinic' changed to 'triclinic'
according to /home/saulius/struct/CIF-dictionaries/cif_core.dic
dictionary named 'cif_core.dic' version 2.4.1 from 2010-06-29.

Automatic conversion script
Id: cif_fix_values 1715 2011-07-08 13:25:40Z adriana 
;
_cod_database_code 2221761
_cod_database_fobs_code 2221761

loop_
_symmetry_equiv_pos_as_xyz
'x, y, z'
'-x, -y, -z'

loop_
_atom_site_type_symbol
_atom_site_label
_atom_site_fract_x
_atom_site_fract_y
_atom_site_fract_z
_atom_site_U_iso_or_equiv
_atom_site_adp_type
_atom_site_calc_flag
_atom_site_refinement_flags
_atom_site_occupancy
_atom_site_disorder_assembly
_atom_site_disorder_group
O O1A 0.6765(4) 0.69790(18) 0.78918(11) 0.0307(6) Uani d . 1 . .
H H1A 0.6609 0.6985 0.7555 0.046 Uiso calc R 1 . .
O O2A 0.6335(3) 0.62359(18) 0.70527(11) 0.0290(6) Uani d . 1 . .
O O3A 0.6291(3) 0.19687(18) 0.50595(10) 0.0255(6) Uani d . 1 . .
C C1A 0.6917(5) 0.5994(3) 0.82144(16) 0.0249(8) Uani d . 1 . .
C C2A 0.7137(5) 0.5837(3) 0.88068(16) 0.0273(9) Uani d . 1 . .
H H2AA 0.7158 0.6397 0.8966 0.033 Uiso calc R 1 . .
C C3A 0.7324(5) 0.4852(3) 0.91544(16) 0.0294(9) Uani d . 1 . .
H H3AA 0.7456 0.4751 0.9550 0.035 Uiso calc R 1 . .
C C4A 0.7320(5) 0.4007(3) 0.89221(15) 0.0288(9) Uani d . 1 . .
H H4AA 0.7469 0.3344 0.9159 0.035 Uiso calc R 1 . .
C C5A 0.7094(5) 0.4154(3) 0.83407(15) 0.0256(8) Uani d . 1 . .
H H5AA 0.7088 0.3585 0.8187 0.031 Uiso calc R 1 . .
C C6A 0.6871(4) 0.5145(3) 0.79750(15) 0.0210(8) Uani d . 1 . .
C C7A 0.6563(4) 0.5329(3) 0.73494(15) 0.0220(8) Uani d . 1 . .
C C8A 0.6552(5) 0.4480(3) 0.70683(15) 0.0235(8) Uani d . 1 . .
H H8AA 0.6597 0.3802 0.7291 0.028 Uiso calc R 1 . .
C C9A 0.6477(4) 0.4687(3) 0.64905(15) 0.0231(8) Uani d . 1 . .
H H9AA 0.6432 0.5381 0.6297 0.028 Uiso calc R 1 . .
C C10A 0.6455(4) 0.3974(3) 0.61220(15) 0.0214(8) Uani d . 1 . .
C C11A 0.6156(5) 0.2928(3) 0.63470(15) 0.0230(8) Uani d . 1 . .
H H11A 0.5988 0.2660 0.6749 0.028 Uiso calc R 1 . .
C C12A 0.6109(4) 0.2297(3) 0.59822(15) 0.0221(8) Uani d . 1 . .
H H12A 0.5905 0.1606 0.6139 0.027 Uiso calc R 1 . .
C C13A 0.6362(4) 0.2674(3) 0.53777(15) 0.0203(8) Uani d . 1 . .
C C14A 0.6673(5) 0.3704(3) 0.51432(15) 0.0229(8) Uani d . 1 . .
H H14A 0.6862 0.3961 0.4741 0.028 Uiso calc R 1 . .
C C15A 0.6698(5) 0.4344(3) 0.55132(15) 0.0233(8) Uani d . 1 . .
H H15A 0.6882 0.5037 0.5354 0.028 Uiso calc R 1 . .
C C16A 0.6352(5) 0.2302(3) 0.44325(15) 0.0236(8) Uani d . 1 . .
H H16A 0.7410 0.2680 0.4277 0.028 Uiso calc R 1 . .
H H16B 0.5292 0.2746 0.4313 0.028 Uiso calc R 1 . .
C C17A 0.6417(5) 0.1341(3) 0.42151(15) 0.0252(8) Uani d . 1 . .
H H17A 0.5401 0.0951 0.4406 0.030 Uiso calc R 1 . .
H H17B 0.7502 0.0923 0.4334 0.030 Uiso calc R 1 . .
C C18A 0.6386(5) 0.1513(3) 0.35641(15) 0.0233(8) Uani d . 1 . .
H H18A 0.7441 0.1861 0.3368 0.028 Uiso calc R 1 . .
H H18B 0.5331 0.1953 0.3437 0.028 Uiso calc R 1 . .
C C19A 0.6354(5) 0.0500(3) 0.33918(15) 0.0240(8) Uani d . 1 . .
H H19A 0.7360 0.0046 0.3550 0.029 Uiso calc R 1 . .
H H19B 0.5261 0.0178 0.3575 0.029 Uiso calc R 1 . .
C C20A 0.6443(5) 0.0575(3) 0.27412(15) 0.0255(8) Uani d . 1 . .
H H20A 0.7542 0.0885 0.2554 0.031 Uiso calc R 1 . .
H H20B 0.5437 0.1023 0.2578 0.031 Uiso calc R 1 . .
C C21A 0.6396(5) -0.0469(3) 0.26067(15) 0.0252(8) Uani d . 1 . .
H H21A 0.7325 -0.0935 0.2806 0.030 Uiso calc R 1 . .
H H21B 0.5246 -0.0746 0.2764 0.030 Uiso calc R 1 . .
C C22A 0.6664(5) -0.0442(3) 0.19601(15) 0.0246(8) Uani d . 1 . .
H H22A 0.7767 -0.0116 0.1794 0.029 Uiso calc R 1 . .
H H22B 0.5678 -0.0025 0.1765 0.029 Uiso calc R 1 . .
C C23A 0.6765(5) -0.1509(3) 0.18409(15) 0.0251(8) Uani d . 1 . .
H H23A 0.7717 -0.1936 0.2051 0.030 Uiso calc R 1 . .
H H23B 0.5641 -0.1823 0.1992 0.030 Uiso calc R 1 . .
C C24A 0.7112(5) -0.1494(3) 0.11987(15) 0.0265(9) Uani d . 1 . .
H H24A 0.8193 -0.1139 0.1041 0.032 Uiso calc R 1 . .
H H24B 0.6119 -0.1105 0.0993 0.032 Uiso calc R 1 . .
C C25A 0.7332(5) -0.2558(3) 0.10808(15) 0.0276(9) Uani d . 1 . .
H H25A 0.8331 -0.2946 0.1284 0.033 Uiso calc R 1 . .
H H25B 0.6254 -0.2915 0.1240 0.033 Uiso calc R 1 . .
C C26A 0.7664(5) -0.2538(3) 0.04410(15) 0.0288(9) Uani d . 1 . .
H H26A 0.8748 -0.2187 0.0282 0.035 Uiso calc R 1 . .
H H26B 0.6671 -0.2145 0.0237 0.035 Uiso calc R 1 . .
C C27A 0.7868(6) -0.3608(3) 0.03238(16) 0.0336(10) Uani d . 1 . .
H H27A 0.8210 -0.3548 -0.0084 0.050 Uiso calc R 1 . .
H H27B 0.6745 -0.3925 0.0431 0.050 Uiso calc R 1 . .
H H27C 0.8778 -0.4023 0.0551 0.050 Uiso calc R 1 . .
O O1B 0.1478(4) -0.19486(18) 0.21550(11) 0.0324(7) Uani d . 1 . .
H H1B 0.1245 -0.1949 0.2500 0.049 Uiso calc R 1 . .
O O2B 0.0945(3) -0.11900(18) 0.30324(11) 0.0290(6) Uani d . 1 . .
O O3B 0.1502(3) 0.30711(17) 0.50023(10) 0.0251(6) Uani d . 1 . .
C C1B 0.1699(5) -0.0980(3) 0.18370(16) 0.0248(8) Uani d . 1 . .
C C2B 0.2029(5) -0.0831(3) 0.12353(17) 0.0296(9) Uani d . 1 . .
H H2BA 0.2081 -0.1390 0.1071 0.036 Uiso calc R 1 . .
C C3B 0.2280(5) 0.0137(3) 0.08821(17) 0.0328(10) Uani d . 1 . .
H H3BA 0.2487 0.0230 0.0480 0.039 Uiso calc R 1 . .
C C4B 0.2224(5) 0.0976(3) 0.11249(16) 0.0310(9) Uani d . 1 . .
H H4BA 0.2395 0.1631 0.0886 0.037 Uiso calc R 1 . .
C C5B 0.1917(5) 0.0837(3) 0.17155(16) 0.0252(8) Uani d . 1 . .
H H5BA 0.1892 0.1402 0.1874 0.030 Uiso calc R 1 . .
C C6B 0.1638(4) -0.0137(3) 0.20895(16) 0.0224(8) Uani d . 1 . .
C C7B 0.1286(4) -0.0313(3) 0.27275(15) 0.0224(8) Uani d . 1 . .
C C8B 0.1362(4) 0.0522(3) 0.30173(15) 0.0230(8) Uani d . 1 . .
H H8BA 0.1448 0.1195 0.2794 0.028 Uiso calc R 1 . .
C C9B 0.1308(4) 0.0320(3) 0.35977(15) 0.0217(8) Uani d . 1 . .
H H9BA 0.1227 -0.0367 0.3796 0.026 Uiso calc R 1 . .
C C10B 0.1359(5) 0.1032(3) 0.39596(15) 0.0231(8) Uani d . 1 . .
C C11B 0.1184(5) 0.2102(3) 0.37436(15) 0.0234(8) Uani d . 1 . .
H H11B 0.1037 0.2379 0.3350 0.028 Uiso calc R 1 . .
C C12B 0.1225(5) 0.2748(3) 0.41016(16) 0.0258(9) Uani d . 1 . .
H H12B 0.1100 0.3457 0.3949 0.031 Uiso calc R 1 . .
C C13B 0.1452(5) 0.2351(3) 0.46948(16) 0.0230(8) Uani d . 1 . .
C C14B 0.1622(5) 0.1297(3) 0.49237(16) 0.0249(8) Uani d . 1 . .
H H14B 0.1760 0.1024 0.5319 0.030 Uiso calc R 1 . .
C C15B 0.1585(5) 0.0651(3) 0.45546(16) 0.0259(9) Uani d . 1 . .
H H15B 0.1713 -0.0057 0.4708 0.031 Uiso calc R 1 . .
C C16B 0.1390(5) 0.2755(3) 0.56305(15) 0.0237(8) Uani d . 1 . .
H H16C 0.2351 0.2240 0.5761 0.028 Uiso calc R 1 . .
H H16D 0.0247 0.2466 0.5783 0.028 Uiso calc R 1 . .
C C17B 0.1564(5) 0.3710(3) 0.58335(15) 0.0247(8) Uani d . 1 . .
H H17C 0.0658 0.4232 0.5666 0.030 Uiso calc R 1 . .
H H17D 0.2732 0.3969 0.5684 0.030 Uiso calc R 1 . .
C C18B 0.1366(5) 0.3554(3) 0.64911(15) 0.0245(8) Uani d . 1 . .
H H18C 0.2292 0.3050 0.6663 0.029 Uiso calc R 1 . .
H H18D 0.0206 0.3289 0.6646 0.029 Uiso calc R 1 . .
C C19B 0.1520(5) 0.4559(3) 0.66580(15) 0.0249(8) Uani d . 1 . .
H H19C 0.2613 0.4858 0.6457 0.030 Uiso calc R 1 . .
H H19D 0.0517 0.5031 0.6515 0.030 Uiso calc R 1 . .
C C20B 0.1549(5) 0.4484(3) 0.73017(15) 0.0231(8) Uani d . 1 . .
H H20C 0.2600 0.4055 0.7444 0.028 Uiso calc R 1 . .
H H20D 0.0492 0.4153 0.7510 0.028 Uiso calc R 1 . .
C C21B 0.1587(5) 0.5525(3) 0.74315(15) 0.0248(8) Uani d . 1 . .
H H21C 0.0480 0.5927 0.7321 0.030 Uiso calc R 1 . .
H H21D 0.2572 0.5882 0.7189 0.030 Uiso calc R 1 . .
C C22B 0.1799(5) 0.5491(3) 0.80653(15) 0.0255(8) Uani d . 1 . .
H H22C 0.0780 0.5170 0.8307 0.031 Uiso calc R 1 . .
H H22D 0.2875 0.5063 0.8184 0.031 Uiso calc R 1 . .
C C23B 0.1928(5) 0.6542(3) 0.81750(15) 0.0262(8) Uani d . 1 . .
H H23C 0.0837 0.6963 0.8067 0.031 Uiso calc R 1 . .
H H23D 0.2924 0.6871 0.7924 0.031 Uiso calc R 1 . .
C C24B 0.2195(5) 0.6512(3) 0.88035(15) 0.0262(8) Uani d . 1 . .
H H24C 0.3210 0.6032 0.8925 0.031 Uiso calc R 1 . .
H H24D 0.1137 0.6252 0.9049 0.031 Uiso calc R 1 . .
C C25B 0.2525(5) 0.7555(3) 0.89035(15) 0.0276(9) Uani d . 1 . .
H H25C 0.3601 0.7808 0.8666 0.033 Uiso calc R 1 . .
H H25D 0.1524 0.8041 0.8774 0.033 Uiso calc R 1 . .
C C26B 0.2743(5) 0.7519(3) 0.95361(15) 0.0281(9) Uani d . 1 . .
H H26C 0.3818 0.7090 0.9654 0.034 Uiso calc R 1 . .
H H26D 0.1724 0.7200 0.9779 0.034 Uiso calc R 1 . .
C C27B 0.2879(6) 0.8576(3) 0.96430(17) 0.0361(10) Uani d . 1 . .
H H27D 0.3122 0.8498 1.0041 0.054 Uiso calc R 1 . .
H H27E 0.1764 0.8979 0.9570 0.054 Uiso calc R 1 . .
H H27F 0.3835 0.8915 0.9386 0.054 Uiso calc R 1 . .

loop_
_atom_site_aniso_label
_atom_site_aniso_U_11
_atom_site_aniso_U_22
_atom_site_aniso_U_33
_atom_site_aniso_U_12
_atom_site_aniso_U_13
_atom_site_aniso_U_23
O1A 0.0346(16) 0.0267(14) 0.0343(16) -0.0020(11) -0.0117(13) -0.0102(12)
O2A 0.0320(15) 0.0243(14) 0.0325(15) -0.0041(11) -0.0084(12) -0.0074(11)
O3A 0.0314(15) 0.0256(14) 0.0220(14) -0.0052(11) -0.0045(11) -0.0081(11)
C1A 0.0151(19) 0.027(2) 0.033(2) -0.0025(15) -0.0031(16) -0.0072(17)
C2A 0.022(2) 0.031(2) 0.034(2) -0.0024(16) -0.0058(17) -0.0160(17)
C3A 0.025(2) 0.043(2) 0.023(2) -0.0046(17) -0.0076(17) -0.0121(18)
C4A 0.032(2) 0.029(2) 0.025(2) -0.0052(17) -0.0047(17) -0.0054(16)
C5A 0.025(2) 0.027(2) 0.027(2) -0.0053(16) -0.0017(16) -0.0102(16)
C6A 0.0143(18) 0.027(2) 0.024(2) -0.0053(15) -0.0010(15) -0.0078(16)
C7A 0.0136(18) 0.025(2) 0.027(2) -0.0029(14) -0.0030(15) -0.0055(16)
C8A 0.020(2) 0.024(2) 0.027(2) -0.0006(15) -0.0037(16) -0.0048(16)
C9A 0.0148(19) 0.025(2) 0.029(2) -0.0038(14) -0.0057(16) -0.0032(16)
C10A 0.0111(18) 0.028(2) 0.028(2) -0.0022(14) -0.0037(15) -0.0102(16)
C11A 0.0179(19) 0.029(2) 0.023(2) -0.0024(15) -0.0054(15) -0.0049(16)
C12A 0.0167(19) 0.0210(19) 0.028(2) -0.0016(14) -0.0059(15) -0.0042(16)
C13A 0.0132(18) 0.0224(19) 0.029(2) 0.0012(14) -0.0062(15) -0.0130(16)
C14A 0.022(2) 0.027(2) 0.021(2) -0.0014(15) -0.0082(16) -0.0062(16)
C15A 0.0210(19) 0.0197(19) 0.029(2) -0.0052(15) -0.0059(16) -0.0035(15)
C16A 0.022(2) 0.026(2) 0.025(2) -0.0033(15) -0.0034(16) -0.0098(16)
C17A 0.022(2) 0.030(2) 0.025(2) -0.0019(16) -0.0032(16) -0.0084(16)
C18A 0.021(2) 0.025(2) 0.026(2) -0.0010(15) -0.0059(16) -0.0073(16)
C19A 0.021(2) 0.026(2) 0.025(2) -0.0035(15) -0.0063(16) -0.0045(16)
C20A 0.020(2) 0.030(2) 0.028(2) -0.0011(16) -0.0066(16) -0.0077(16)
C21A 0.024(2) 0.0225(19) 0.031(2) -0.0004(15) -0.0100(17) -0.0057(16)
C22A 0.022(2) 0.028(2) 0.026(2) -0.0028(15) -0.0058(16) -0.0092(16)
C23A 0.021(2) 0.027(2) 0.027(2) 0.0012(15) -0.0087(16) -0.0061(16)
C24A 0.026(2) 0.029(2) 0.025(2) -0.0020(16) -0.0028(16) -0.0075(16)
C25A 0.026(2) 0.030(2) 0.028(2) -0.0037(16) -0.0076(17) -0.0067(16)
C26A 0.032(2) 0.029(2) 0.026(2) -0.0017(17) -0.0053(17) -0.0075(16)
C27A 0.040(3) 0.036(2) 0.028(2) -0.0003(18) -0.0104(19) -0.0130(18)
O1B 0.0386(17) 0.0279(15) 0.0329(16) -0.0060(12) -0.0052(14) -0.0094(12)
O2B 0.0291(15) 0.0265(14) 0.0324(15) -0.0084(11) -0.0100(12) -0.0040(12)
O3B 0.0280(15) 0.0236(13) 0.0250(14) -0.0037(11) -0.0058(11) -0.0064(11)
C1B 0.0171(19) 0.027(2) 0.032(2) -0.0024(15) -0.0081(16) -0.0070(17)
C2B 0.029(2) 0.029(2) 0.036(2) -0.0018(17) -0.0062(18) -0.0156(18)
C3B 0.034(2) 0.040(2) 0.026(2) 0.0029(18) -0.0060(18) -0.0129(18)
C4B 0.034(2) 0.027(2) 0.030(2) -0.0030(17) -0.0050(18) -0.0033(17)
C5B 0.025(2) 0.023(2) 0.030(2) 0.0008(15) -0.0060(17) -0.0105(16)
C6B 0.0127(18) 0.0245(19) 0.032(2) 0.0008(14) -0.0059(16) -0.0104(16)
C7B 0.0121(18) 0.027(2) 0.029(2) -0.0004(14) -0.0098(15) -0.0060(16)
C8B 0.0172(19) 0.0221(19) 0.031(2) -0.0010(15) -0.0056(16) -0.0068(16)
C9B 0.0161(19) 0.0212(19) 0.028(2) -0.0028(14) -0.0046(15) -0.0053(15)
C10B 0.0159(19) 0.025(2) 0.030(2) -0.0054(15) -0.0028(16) -0.0078(16)
C11B 0.0180(19) 0.030(2) 0.022(2) -0.0036(15) -0.0038(15) -0.0049(16)
C12B 0.019(2) 0.026(2) 0.033(2) -0.0031(15) -0.0057(16) -0.0059(17)
C13B 0.0152(19) 0.027(2) 0.028(2) -0.0052(15) -0.0021(15) -0.0082(16)
C14B 0.025(2) 0.029(2) 0.021(2) -0.0026(16) -0.0044(16) -0.0067(16)
C15B 0.023(2) 0.024(2) 0.030(2) -0.0020(15) -0.0055(17) -0.0046(16)
C16B 0.0204(19) 0.026(2) 0.024(2) -0.0050(15) -0.0049(15) -0.0031(16)
C17B 0.0174(19) 0.028(2) 0.029(2) -0.0025(15) -0.0041(16) -0.0058(16)
C18B 0.020(2) 0.027(2) 0.026(2) -0.0006(15) -0.0043(16) -0.0061(16)
C19B 0.022(2) 0.025(2) 0.027(2) -0.0014(15) -0.0054(16) -0.0034(16)
C20B 0.0196(19) 0.025(2) 0.024(2) -0.0023(15) -0.0044(15) -0.0046(15)
C21B 0.019(2) 0.027(2) 0.028(2) -0.0025(15) -0.0023(16) -0.0061(16)
C22B 0.021(2) 0.028(2) 0.028(2) 0.0007(15) -0.0052(16) -0.0069(16)
C23B 0.024(2) 0.025(2) 0.030(2) -0.0040(16) -0.0052(17) -0.0072(16)
C24B 0.025(2) 0.027(2) 0.028(2) -0.0034(16) -0.0079(17) -0.0068(16)
C25B 0.027(2) 0.029(2) 0.028(2) -0.0027(16) -0.0070(17) -0.0079(16)
C26B 0.030(2) 0.031(2) 0.024(2) -0.0031(17) -0.0047(17) -0.0084(16)
C27B 0.044(3) 0.035(2) 0.033(2) -0.0091(19) -0.006(2) -0.0123(18)

loop_
_atom_type_symbol
_atom_type_description
_atom_type_scat_dispersion_real
_atom_type_scat_dispersion_imag
_atom_type_scat_source
C C 0.0033 0.0016 'International Tables Vol C Tables 4.2.6.8 and 6.1.1.4'
H H 0.0000 0.0000 'International Tables Vol C Tables 4.2.6.8 and 6.1.1.4'
O O 0.0106 0.0060 'International Tables Vol C Tables 4.2.6.8 and 6.1.1.4'

loop_
_geom_angle_atom_site_label_1
_geom_angle_atom_site_label_2
_geom_angle_atom_site_label_3
_geom_angle_site_symmetry_1
_geom_angle_site_symmetry_3
_geom_angle
_geom_angle_publ_flag
C1A O1A H1A . . 109.5 ?
C13A O3A C16A . . 119.7(3) ?
O1A C1A C2A . . 117.3(3) ?
O1A C1A C6A . . 122.7(3) ?
C2A C1A C6A . . 120.0(3) ?
C3A C2A C1A . . 119.9(3) ?
C3A C2A H2AA . . 120.0 ?
C1A C2A H2AA . . 120.0 ?
C2A C3A C4A . . 120.8(3) ?
C2A C3A H3AA . . 119.6 ?
C4A C3A H3AA . . 119.6 ?
C5A C4A C3A . . 119.7(3) ?
C5A C4A H4AA . . 120.1 ?
C3A C4A H4AA . . 120.1 ?
C4A C5A C6A . . 121.1(3) ?
C4A C5A H5AA . . 119.5 ?
C6A C5A H5AA . . 119.5 ?
C5A C6A C1A . . 118.5(3) ?
C5A C6A C7A . . 122.4(3) ?
C1A C6A C7A . . 119.1(3) ?
O2A C7A C8A . . 119.3(3) ?
O2A C7A C6A . . 118.8(3) ?
C8A C7A C6A . . 121.9(3) ?
C9A C8A C7A . . 119.6(3) ?
C9A C8A H8AA . . 120.2 ?
C7A C8A H8AA . . 120.2 ?
C8A C9A C10A . . 129.0(3) ?
C8A C9A H9AA . . 115.5 ?
C10A C9A H9AA . . 115.5 ?
C15A C10A C11A . . 117.7(3) ?
C15A C10A C9A . . 119.3(3) ?
C11A C10A C9A . . 123.0(3) ?
C12A C11A C10A . . 120.7(3) ?
C12A C11A H11A . . 119.6 ?
C10A C11A H11A . . 119.6 ?
C11A C12A C13A . . 121.0(3) ?
C11A C12A H12A . . 119.5 ?
C13A C12A H12A . . 119.5 ?
O3A C13A C14A . . 124.9(3) ?
O3A C13A C12A . . 115.5(3) ?
C14A C13A C12A . . 119.6(3) ?
C15A C14A C13A . . 119.4(3) ?
C15A C14A H14A . . 120.3 ?
C13A C14A H14A . . 120.3 ?
C14A C15A C10A . . 121.7(3) ?
C14A C15A H15A . . 119.1 ?
C10A C15A H15A . . 119.1 ?
O3A C16A C17A . . 106.4(3) ?
O3A C16A H16A . . 110.4 ?
C17A C16A H16A . . 110.4 ?
O3A C16A H16B . . 110.4 ?
C17A C16A H16B . . 110.4 ?
H16A C16A H16B . . 108.6 ?
C16A C17A C18A . . 115.6(3) ?
C16A C17A H17A . . 108.4 ?
C18A C17A H17A . . 108.4 ?
C16A C17A H17B . . 108.4 ?
C18A C17A H17B . . 108.4 ?
H17A C17A H17B . . 107.4 ?
C17A C18A C19A . . 111.6(3) ?
C17A C18A H18A . . 109.3 ?
C19A C18A H18A . . 109.3 ?
C17A C18A H18B . . 109.3 ?
C19A C18A H18B . . 109.3 ?
H18A C18A H18B . . 108.0 ?
C20A C19A C18A . . 116.1(3) ?
C20A C19A H19A . . 108.3 ?
C18A C19A H19A . . 108.3 ?
C20A C19A H19B . . 108.3 ?
C18A C19A H19B . . 108.3 ?
H19A C19A H19B . . 107.4 ?
C19A C20A C21A . . 112.7(3) ?
C19A C20A H20A . . 109.0 ?
C21A C20A H20A . . 109.0 ?
C19A C20A H20B . . 109.0 ?
C21A C20A H20B . . 109.0 ?
H20A C20A H20B . . 107.8 ?
C22A C21A C20A . . 114.4(3) ?
C22A C21A H21A . . 108.6 ?
C20A C21A H21A . . 108.6 ?
C22A C21A H21B . . 108.6 ?
C20A C21A H21B . . 108.6 ?
H21A C21A H21B . . 107.6 ?
C21A C22A C23A . . 113.3(3) ?
C21A C22A H22A . . 108.9 ?
C23A C22A H22A . . 108.9 ?
C21A C22A H22B . . 108.9 ?
C23A C22A H22B . . 108.9 ?
H22A C22A H22B . . 107.7 ?
C24A C23A C22A . . 113.7(3) ?
C24A C23A H23A . . 108.8 ?
C22A C23A H23A . . 108.8 ?
C24A C23A H23B . . 108.8 ?
C22A C23A H23B . . 108.8 ?
H23A C23A H23B . . 107.7 ?
C23A C24A C25A . . 113.9(3) ?
C23A C24A H24A . . 108.8 ?
C25A C24A H24A . . 108.8 ?
C23A C24A H24B . . 108.8 ?
C25A C24A H24B . . 108.8 ?
H24A C24A H24B . . 107.7 ?
C26A C25A C24A . . 113.7(3) ?
C26A C25A H25A . . 108.8 ?
C24A C25A H25A . . 108.8 ?
C26A C25A H25B . . 108.8 ?
C24A C25A H25B . . 108.8 ?
H25A C25A H25B . . 107.7 ?
C25A C26A C27A . . 113.5(3) ?
C25A C26A H26A . . 108.9 ?
C27A C26A H26A . . 108.9 ?
C25A C26A H26B . . 108.9 ?
C27A C26A H26B . . 108.9 ?
H26A C26A H26B . . 107.7 ?
C26A C27A H27A . . 109.5 ?
C26A C27A H27B . . 109.5 ?
H27A C27A H27B . . 109.5 ?
C26A C27A H27C . . 109.5 ?
H27A C27A H27C . . 109.5 ?
H27B C27A H27C . . 109.5 ?
C1B O1B H1B . . 109.5 ?
C13B O3B C16B . . 119.3(3) ?
O1B C1B C2B . . 117.2(3) ?
O1B C1B C6B . . 122.8(3) ?
C2B C1B C6B . . 120.0(3) ?
C3B C2B C1B . . 120.5(3) ?
C3B C2B H2BA . . 119.7 ?
C1B C2B H2BA . . 119.7 ?
C2B C3B C4B . . 120.1(4) ?
C2B C3B H3BA . . 119.9 ?
C4B C3B H3BA . . 119.9 ?
C5B C4B C3B . . 119.8(3) ?
C5B C4B H4BA . . 120.1 ?
C3B C4B H4BA . . 120.1 ?
C4B C5B C6B . . 121.7(3) ?
C4B C5B H5BA . . 119.2 ?
C6B C5B H5BA . . 119.2 ?
C5B C6B C1B . . 117.8(3) ?
C5B C6B C7B . . 123.1(3) ?
C1B C6B C7B . . 119.1(3) ?
O2B C7B C8B . . 119.0(3) ?
O2B C7B C6B . . 119.8(3) ?
C8B C7B C6B . . 121.2(3) ?
C9B C8B C7B . . 120.5(3) ?
C9B C8B H8BA . . 119.7 ?
C7B C8B H8BA . . 119.7 ?
C8B C9B C10B . . 128.6(3) ?
C8B C9B H9BA . . 115.7 ?
C10B C9B H9BA . . 115.7 ?
C15B C10B C11B . . 117.3(3) ?
C15B C10B C9B . . 119.7(3) ?
C11B C10B C9B . . 123.0(3) ?
C12B C11B C10B . . 121.3(3) ?
C12B C11B H11B . . 119.4 ?
C10B C11B H11B . . 119.4 ?
C11B C12B C13B . . 120.5(3) ?
C11B C12B H12B . . 119.8 ?
C13B C12B H12B . . 119.8 ?
O3B C13B C14B . . 125.2(3) ?
O3B C13B C12B . . 115.0(3) ?
C14B C13B C12B . . 119.8(3) ?
C13B C14B C15B . . 119.0(3) ?
C13B C14B H14B . . 120.5 ?
C15B C14B H14B . . 120.5 ?
C14B C15B C10B . . 122.2(3) ?
C14B C15B H15B . . 118.9 ?
C10B C15B H15B . . 118.9 ?
O3B C16B C17B . . 106.2(3) ?
O3B C16B H16C . . 110.5 ?
C17B C16B H16C . . 110.5 ?
O3B C16B H16D . . 110.5 ?
C17B C16B H16D . . 110.5 ?
H16C C16B H16D . . 108.7 ?
C16B C17B C18B . . 114.6(3) ?
C16B C17B H17C . . 108.6 ?
C18B C17B H17C . . 108.6 ?
C16B C17B H17D . . 108.6 ?
C18B C17B H17D . . 108.6 ?
H17C C17B H17D . . 107.6 ?
C17B C18B C19B . . 111.2(3) ?
C17B C18B H18C . . 109.4 ?
C19B C18B H18C . . 109.4 ?
C17B C18B H18D . . 109.4 ?
C19B C18B H18D . . 109.4 ?
H18C C18B H18D . . 108.0 ?
C20B C19B C18B . . 116.2(3) ?
C20B C19B H19C . . 108.2 ?
C18B C19B H19C . . 108.2 ?
C20B C19B H19D . . 108.2 ?
C18B C19B H19D . . 108.2 ?
H19C C19B H19D . . 107.4 ?
C19B C20B C21B . . 112.7(3) ?
C19B C20B H20C . . 109.1 ?
C21B C20B H20C . . 109.1 ?
C19B C20B H20D . . 109.1 ?
C21B C20B H20D . . 109.1 ?
H20C C20B H20D . . 107.8 ?
C20B C21B C22B . . 115.0(3) ?
C20B C21B H21C . . 108.5 ?
C22B C21B H21C . . 108.5 ?
C20B C21B H21D . . 108.5 ?
C22B C21B H21D . . 108.5 ?
H21C C21B H21D . . 107.5 ?
C23B C22B C21B . . 113.7(3) ?
C23B C22B H22C . . 108.8 ?
C21B C22B H22C . . 108.8 ?
C23B C22B H22D . . 108.8 ?
C21B C22B H22D . . 108.8 ?
H22C C22B H22D . . 107.7 ?
C22B C23B C24B . . 114.0(3) ?
C22B C23B H23C . . 108.7 ?
C24B C23B H23C . . 108.7 ?
C22B C23B H23D . . 108.7 ?
C24B C23B H23D . . 108.7 ?
H23C C23B H23D . . 107.6 ?
C23B C24B C25B . . 114.2(3) ?
C23B C24B H24C . . 108.7 ?
C25B C24B H24C . . 108.7 ?
C23B C24B H24D . . 108.7 ?
C25B C24B H24D . . 108.7 ?
H24C C24B H24D . . 107.6 ?
C26B C25B C24B . . 113.7(3) ?
C26B C25B H25C . . 108.8 ?
C24B C25B H25C . . 108.8 ?
C26B C25B H25D . . 108.8 ?
C24B C25B H25D . . 108.8 ?
H25C C25B H25D . . 107.7 ?
C25B C26B C27B . . 113.4(3) ?
C25B C26B H26C . . 108.9 ?
C27B C26B H26C . . 108.9 ?
C25B C26B H26D . . 108.9 ?
C27B C26B H26D . . 108.9 ?
H26C C26B H26D . . 107.7 ?
C26B C27B H27D . . 109.5 ?
C26B C27B H27E . . 109.5 ?
H27D C27B H27E . . 109.5 ?
C26B C27B H27F . . 109.5 ?
H27D C27B H27F . . 109.5 ?
H27E C27B H27F . . 109.5 ?

loop_
_geom_bond_atom_site_label_1
_geom_bond_atom_site_label_2
_geom_bond_site_symmetry_2
_geom_bond_distance
_geom_bond_publ_flag
O1A C1A . 1.353(4) ?
O1A H1A . 0.8200 ?
O2A C7A . 1.251(4) ?
O3A C13A . 1.366(4) ?
O3A C16A . 1.440(4) ?
C1A C2A . 1.396(5) ?
C1A C6A . 1.407(5) ?
C2A C3A . 1.374(5) ?
C2A H2AA . 0.9300 ?
C3A C4A . 1.388(5) ?
C3A H3AA . 0.9300 ?
C4A C5A . 1.372(5) ?
C4A H4AA . 0.9300 ?
C5A C6A . 1.400(5) ?
C5A H5AA . 0.9300 ?
C6A C7A . 1.484(5) ?
C7A C8A . 1.467(5) ?
C8A C9A . 1.337(5) ?
C8A H8AA . 0.9300 ?
C9A C10A . 1.459(5) ?
C9A H9AA . 0.9300 ?
C10A C15A . 1.403(5) ?
C10A C11A . 1.404(5) ?
C11A C12A . 1.366(5) ?
C11A H11A . 0.9300 ?
C12A C13A . 1.395(5) ?
C12A H12A . 0.9300 ?
C13A C14A . 1.387(5) ?
C14A C15A . 1.384(5) ?
C14A H14A . 0.9300 ?
C15A H15A . 0.9300 ?
C16A C17A . 1.508(5) ?
C16A H16A . 0.9700 ?
C16A H16B . 0.9700 ?
C17A C18A . 1.508(5) ?
C17A H17A . 0.9700 ?
C17A H17B . 0.9700 ?
C18A C19A . 1.525(5) ?
C18A H18A . 0.9700 ?
C18A H18B . 0.9700 ?
C19A C20A . 1.519(5) ?
C19A H19A . 0.9700 ?
C19A H19B . 0.9700 ?
C20A C21A . 1.525(5) ?
C20A H20A . 0.9700 ?
C20A H20B . 0.9700 ?
C21A C22A . 1.522(5) ?
C21A H21A . 0.9700 ?
C21A H21B . 0.9700 ?
C22A C23A . 1.529(5) ?
C22A H22A . 0.9700 ?
C22A H22B . 0.9700 ?
C23A C24A . 1.517(5) ?
C23A H23A . 0.9700 ?
C23A H23B . 0.9700 ?
C24A C25A . 1.520(5) ?
C24A H24A . 0.9700 ?
C24A H24B . 0.9700 ?
C25A C26A . 1.510(5) ?
C25A H25A . 0.9700 ?
C25A H25B . 0.9700 ?
C26A C27A . 1.528(5) ?
C26A H26A . 0.9700 ?
C26A H26B . 0.9700 ?
C27A H27A . 0.9600 ?
C27A H27B . 0.9600 ?
C27A H27C . 0.9600 ?
O1B C1B . 1.345(4) ?
O1B H1B . 0.8200 ?
O2B C7B . 1.251(4) ?
O3B C13B . 1.361(4) ?
O3B C16B . 1.440(4) ?
C1B C2B . 1.392(5) ?
C1B C6B . 1.410(5) ?
C2B C3B . 1.375(5) ?
C2B H2BA . 0.9300 ?
C3B C4B . 1.392(5) ?
C3B H3BA . 0.9300 ?
C4B C5B . 1.366(5) ?
C4B H4BA . 0.9300 ?
C5B C6B . 1.403(5) ?
C5B H5BA . 0.9300 ?
C6B C7B . 1.473(5) ?
C7B C8B . 1.470(5) ?
C8B C9B . 1.334(5) ?
C8B H8BA . 0.9300 ?
C9B C10B . 1.449(5) ?
C9B H9BA . 0.9300 ?
C10B C15B . 1.399(5) ?
C10B C11B . 1.399(5) ?
C11B C12B . 1.370(5) ?
C11B H11B . 0.9300 ?
C12B C13B . 1.397(5) ?
C12B H12B . 0.9300 ?
C13B C14B . 1.384(5) ?
C14B C15B . 1.389(5) ?
C14B H14B . 0.9300 ?
C15B H15B . 0.9300 ?
C16B C17B . 1.507(5) ?
C16B H16C . 0.9700 ?
C16B H16D . 0.9700 ?
C17B C18B . 1.517(5) ?
C17B H17C . 0.9700 ?
C17B H17D . 0.9700 ?
C18B C19B . 1.522(5) ?
C18B H18C . 0.9700 ?
C18B H18D . 0.9700 ?
C19B C20B . 1.511(5) ?
C19B H19C . 0.9700 ?
C19B H19D . 0.9700 ?
C20B C21B . 1.515(5) ?
C20B H20C . 0.9700 ?
C20B H20D . 0.9700 ?
C21B C22B . 1.521(5) ?
C21B H21C . 0.9700 ?
C21B H21D . 0.9700 ?
C22B C23B . 1.518(5) ?
C22B H22C . 0.9700 ?
C22B H22D . 0.9700 ?
C23B C24B . 1.519(5) ?
C23B H23C . 0.9700 ?
C23B H23D . 0.9700 ?
C24B C25B . 1.531(5) ?
C24B H24C . 0.9700 ?
C24B H24D . 0.9700 ?
C25B C26B . 1.519(5) ?
C25B H25C . 0.9700 ?
C25B H25D . 0.9700 ?
C26B C27B . 1.523(5) ?
C26B H26C . 0.9700 ?
C26B H26D . 0.9700 ?
C27B H27D . 0.9600 ?
C27B H27E . 0.9600 ?
C27B H27F . 0.9600 ?

loop_
_geom_hbond_atom_site_label_D
_geom_hbond_atom_site_label_H
_geom_hbond_atom_site_label_A
_geom_hbond_site_symmetry_A
_geom_hbond_distance_DH
_geom_hbond_distance_HA
_geom_hbond_distance_DA
_geom_hbond_angle_DHA
_geom_hbond_publ_flag
O1A H1A O2A . 0.82 1.79 2.513(4) 146 yes
O1B H1B O2B . 0.82 1.81 2.530(4) 146 yes
C22B H22C Cg1 1_455 0.97 2.77 3.654(4) 151 yes
C16B H16D Cg2 1_455 0.97 3.00 3.736(4) 134 yes
C17B H17D Cg2 . 0.97 2.82 3.612(4) 139 yes
C22A H22B Cg3 . 0.97 2.93 3.765(4) 145 yes

loop_
_geom_torsion_atom_site_label_1
_geom_torsion_atom_site_label_2
_geom_torsion_atom_site_label_3
_geom_torsion_atom_site_label_4
_geom_torsion_site_symmetry_1
_geom_torsion_site_symmetry_2
_geom_torsion_site_symmetry_3
_geom_torsion_site_symmetry_4
_geom_torsion
_geom_torsion_publ_flag
O1A C1A C2A C3A . . . . -179.1(3) ?
C6A C1A C2A C3A . . . . 0.6(5) ?
C1A C2A C3A C4A . . . . 0.8(6) ?
C2A C3A C4A C5A . . . . -1.2(6) ?
C3A C4A C5A C6A . . . . 0.2(6) ?
C4A C5A C6A C1A . . . . 1.2(5) ?
C4A C5A C6A C7A . . . . -177.9(3) ?
O1A C1A C6A C5A . . . . 178.1(3) ?
C2A C1A C6A C5A . . . . -1.5(5) ?
O1A C1A C6A C7A . . . . -2.8(5) ?
C2A C1A C6A C7A . . . . 177.6(3) ?
C5A C6A C7A O2A . . . . 178.4(3) ?
C1A C6A C7A O2A . . . . -0.7(5) ?
C5A C6A C7A C8A . . . . -2.7(5) ?
C1A C6A C7A C8A . . . . 178.2(3) ?
O2A C7A C8A C9A . . . . 6.5(5) ?
C6A C7A C8A C9A . . . . -172.3(3) ?
C7A C8A C9A C10A . . . . 179.9(3) ?
C8A C9A C10A C15A . . . . -168.6(4) ?
C8A C9A C10A C11A . . . . 13.0(6) ?
C15A C10A C11A C12A . . . . 0.1(5) ?
C9A C10A C11A C12A . . . . 178.5(3) ?
C10A C11A C12A C13A . . . . 0.2(5) ?
C16A O3A C13A C14A . . . . -6.8(5) ?
C16A O3A C13A C12A . . . . 173.7(3) ?
C11A C12A C13A O3A . . . . 179.8(3) ?
C11A C12A C13A C14A . . . . 0.3(5) ?
O3A C13A C14A C15A . . . . 179.5(3) ?
C12A C13A C14A C15A . . . . -1.0(5) ?
C13A C14A C15A C10A . . . . 1.4(5) ?
C11A C10A C15A C14A . . . . -0.9(5) ?
C9A C10A C15A C14A . . . . -179.4(3) ?
C13A O3A C16A C17A . . . . 175.0(3) ?
O3A C16A C17A C18A . . . . 176.8(3) ?
C16A C17A C18A C19A . . . . -176.9(3) ?
C17A C18A C19A C20A . . . . -176.2(3) ?
C18A C19A C20A C21A . . . . -179.7(3) ?
C19A C20A C21A C22A . . . . -174.4(3) ?
C20A C21A C22A C23A . . . . 175.3(3) ?
C21A C22A C23A C24A . . . . -177.5(3) ?
C22A C23A C24A C25A . . . . 176.3(3) ?
C23A C24A C25A C26A . . . . 179.6(3) ?
C24A C25A C26A C27A . . . . -179.5(3) ?
O1B C1B C2B C3B . . . . -179.6(3) ?
C6B C1B C2B C3B . . . . -0.7(5) ?
C1B C2B C3B C4B . . . . 0.7(6) ?
C2B C3B C4B C5B . . . . -0.1(6) ?
C3B C4B C5B C6B . . . . -0.6(6) ?
C4B C5B C6B C1B . . . . 0.6(5) ?
C4B C5B C6B C7B . . . . -179.4(3) ?
O1B C1B C6B C5B . . . . 178.9(3) ?
C2B C1B C6B C5B . . . . 0.1(5) ?
O1B C1B C6B C7B . . . . -1.1(5) ?
C2B C1B C6B C7B . . . . 180.0(3) ?
C5B C6B C7B O2B . . . . 175.9(3) ?
C1B C6B C7B O2B . . . . -4.1(5) ?
C5B C6B C7B C8B . . . . -5.4(5) ?
C1B C6B C7B C8B . . . . 174.7(3) ?
O2B C7B C8B C9B . . . . 8.8(5) ?
C6B C7B C8B C9B . . . . -169.9(3) ?
C7B C8B C9B C10B . . . . -179.7(3) ?
C8B C9B C10B C15B . . . . -169.5(4) ?
C8B C9B C10B C11B . . . . 10.8(6) ?
C15B C10B C11B C12B . . . . -0.2(5) ?
C9B C10B C11B C12B . . . . 179.5(3) ?
C10B C11B C12B C13B . . . . 0.3(5) ?
C16B O3B C13B C14B . . . . -12.2(5) ?
C16B O3B C13B C12B . . . . 168.4(3) ?
C11B C12B C13B O3B . . . . 178.9(3) ?
C11B C12B C13B C14B . . . . -0.5(5) ?
O3B C13B C14B C15B . . . . -178.6(3) ?
C12B C13B C14B C15B . . . . 0.8(5) ?
C13B C14B C15B C10B . . . . -0.7(5) ?
C11B C10B C15B C14B . . . . 0.5(5) ?
C9B C10B C15B C14B . . . . -179.2(3) ?
C13B O3B C16B C17B . . . . 177.5(3) ?
O3B C16B C17B C18B . . . . 176.5(3) ?
C16B C17B C18B C19B . . . . -178.8(3) ?
C17B C18B C19B C20B . . . . -173.5(3) ?
C18B C19B C20B C21B . . . . -176.4(3) ?
C19B C20B C21B C22B . . . . -174.4(3) ?
C20B C21B C22B C23B . . . . 177.0(3) ?
C21B C22B C23B C24B . . . . -178.3(3) ?
C22B C23B C24B C25B . . . . 173.9(3) ?
C23B C24B C25B C26B . . . . 178.6(3) ?
C24B C25B C26B C27B . . . . -174.1(3) ?
